data_6000662
loop_
_publ_author_name
'Benard, P.'
'Louer, D.'
'Dacheux, N.'
'Brandel, V.'
'Genet, M.'

_publ_section_title
;
 U(UO2)((PO4)2, a new mixed-valence uranium orthophosphate - ab-initio
 structure determination from powder diffraction data and optical and
 X-RAY photoelectro spectra
;
_journal_name_full 'Chemistry of Materials'
_journal_page_first 1049
_journal_page_last 1058
_journal_paper_doi 10.1021/cm00043a029
_journal_volume 6
_journal_year 1994
_chemical_formula_sum 'O10 P2 U2'
_space_group_name_H-M_alt 'P -1'
_cell_angle_alpha 102.622
_cell_angle_beta 97.748
_cell_angle_gamma 102.459
_cell_length_a 8.8212
_cell_length_b 9.2173
_cell_length_c 5.4772
_cell_volume 416.53
_cod_database_code 6000662

loop_
_atom_site_label
_atom_site_fract_x
_atom_site_fract_y
_atom_site_fract_z
? ? ? ?
